data_9000790
loop_
_publ_author_name
'Spear, F. S.'
'Hazen, R. M.'
'Rumble, D.'

_publ_section_title
;
 Wonesite: A new rock-forming silicate from the Post Pond Volcanics, Vermont
;
_journal_name_full 'American Mineralogist'
_journal_page_first 100
_journal_page_last 105
_journal_volume 66
_journal_year 1981
_chemical_formula_sum 'Al0.8 Fe0.42 Mg2.58 Na0.55 O12 Si3.2'
_chemical_name_mineral Wonesite
_space_group_IT_number 12
_symmetry_space_group_name_Hall '-C 2y'
_symmetry_space_group_name_H-M 'C 1 2/m 1'
_cell_angle_alpha 90
_cell_angle_beta 103.18
_cell_angle_gamma 90
_cell_length_a 5.312
_cell_length_b 9.163
_cell_length_c 9.825
_cell_formula_units_Z 2
_cell_volume 465.624
_database_code_amcsd 0000804
_exptl_crystal_density_diffrn 2.869
_cod_original_formula_sum 'Na.55 (Mg2.58 Fe.42) (Si3.2 Al.8) O12'
_cod_database_code 9000790

loop_
_space_group_symop_operation_xyz
x,y,z
1/2+x,1/2+y,z
x,-y,z
1/2+x,1/2-y,z
-x,y,-z
1/2-x,1/2+y,-z
-x,-y,-z
1/2-x,1/2-y,-z

loop_
_atom_site_label
_atom_site_fract_x
_atom_site_fract_y
_atom_site_fract_z
_atom_site_occupancy
_atom_site_U_iso_or_equiv
Na 0.00000 0.00000 0.00000 0.55000 0.03800
Mg1 0.00000 0.50000 0.50000 0.86000 0.01013
Fe1 0.00000 0.50000 0.50000 0.14000 0.01013
Mg2 0.00000 0.83000 0.50000 0.86000 0.01013
Fe2 0.00000 0.83000 0.50000 0.14000 0.01013
Si 0.58000 0.17000 0.22500 0.80000 0.01013
Al 0.58000 0.17000 0.22500 0.20000 0.01013
O1 0.82000 0.23000 0.15800 1.00000 0.02153
O2 0.52000 0.00000 0.15800 1.00000 0.02153
O3 0.63000 0.17000 0.39300 1.00000 0.01520
O4 0.13000 0.00000 0.39300 1.00000 0.01520

loop_
_cod_related_entry_id
_cod_related_entry_database
_cod_related_entry_code
1 AMCSD 0000804
